data_7208750
loop_
_publ_author_name
'Hao, Xiu-Li'
'Ma, Yuan-Yuan'
'Zhang, Chen'
'Wang, Qian'
'Cheng, Xin'
'Wang, Yong-Hui'
'Li, Yang-Guang'
'Wang, En-Bo'

_publ_section_title
;
 Assembly of new organic--inorganic hybrids based on copper-bis(triazole)
 complexes and Keggin-type polyoxometalates with different negative
 charges
;
_journal_issue 20
_journal_name_full CrystEngComm
_journal_page_first 6573
_journal_paper_doi 10.1039/c2ce25747e
_journal_volume 14
_journal_year 2012
_chemical_formula_sum 'C36 H43 Cu2 Mo12 N18 O42.5 Si'
_chemical_formula_weight 2714.33
_chemical_name_systematic
;
?
;
_space_group_IT_number 2
_symmetry_cell_setting triclinic
_symmetry_space_group_name_Hall '-P 1'
_symmetry_space_group_name_H-M 'P -1'
_atom_sites_solution_hydrogens geom
_atom_sites_solution_primary direct
_atom_sites_solution_secondary difmap
_audit_creation_method SHELXL-97
_cell_angle_alpha 81.35(3)
_cell_angle_beta 71.88(3)
_cell_angle_gamma 72.32(3)
_cell_formula_units_Z 1
_cell_length_a 11.790(2)
_cell_length_b 12.562(3)
_cell_length_c 13.051(3)
_cell_measurement_reflns_used 15082
_cell_measurement_temperature 150(2)
_cell_measurement_theta_max 27.54
_cell_measurement_theta_min 3.08
_cell_volume 1747.0(8)
_computing_cell_refinement PROCESS-AUTO
_computing_data_collection PROCESS-AUTO
_computing_data_reduction CrystalStructure
_computing_structure_refinement 'SHELXL-97 (Sheldrick, 1997)'
_computing_structure_solution 'SHELXS-97 (Sheldrick, 1990)'
_diffrn_ambient_temperature 150(2)
_diffrn_detector_area_resol_mean 0.01
_diffrn_measured_fraction_theta_full 0.994
_diffrn_measured_fraction_theta_max 0.994
_diffrn_measurement_device_type 'Rigaku R-AXIS RAPID IP'
_diffrn_measurement_method Oscillation
_diffrn_radiation_monochromator graphite
_diffrn_radiation_source 'fine-focus sealed tube'
_diffrn_radiation_type MoK\a
_diffrn_radiation_wavelength 0.71073
_diffrn_reflns_av_R_equivalents 0.0373
_diffrn_reflns_av_sigmaI/netI 0.0489
_diffrn_reflns_limit_h_max 12
_diffrn_reflns_limit_h_min -14
_diffrn_reflns_limit_k_max 14
_diffrn_reflns_limit_k_min -14
_diffrn_reflns_limit_l_max 15
_diffrn_reflns_limit_l_min -15
_diffrn_reflns_number 13312
_diffrn_reflns_theta_full 25.00
_diffrn_reflns_theta_max 25.00
_diffrn_reflns_theta_min 3.09
_diffrn_standards_decay_% none
_diffrn_standards_interval_count 0
_diffrn_standards_interval_time 0
_diffrn_standards_number 0
_exptl_absorpt_coefficient_mu 2.796
_exptl_absorpt_correction_T_max 0.5534
_exptl_absorpt_correction_T_min 0.5082
_exptl_absorpt_correction_type multi-scan
_exptl_absorpt_process_details 'ABSCOR by T.Higashi 8 March, 1995'
_exptl_crystal_colour black
_exptl_crystal_density_diffrn 2.580
_exptl_crystal_density_method 'not measured'
_exptl_crystal_description block
_exptl_crystal_F_000 1301
_exptl_crystal_size_max 0.28
_exptl_crystal_size_mid 0.26
_exptl_crystal_size_min 0.24
_refine_diff_density_max 1.001
_refine_diff_density_min -1.217
_refine_diff_density_rms 0.212
_refine_ls_extinction_coef 0.00060(18)
_refine_ls_extinction_expression Fc^*^=kFc[1+0.001xFc^2^\l^3^/sin(2\q)]^-1/4^
_refine_ls_extinction_method SHELXL
_refine_ls_goodness_of_fit_ref 1.080
_refine_ls_hydrogen_treatment constr
_refine_ls_matrix_type full
_refine_ls_number_parameters 753
_refine_ls_number_reflns 6118
_refine_ls_number_restraints 317
_refine_ls_restrained_S_all 1.054
_refine_ls_R_factor_all 0.0860
_refine_ls_R_factor_gt 0.0772
_refine_ls_shift/su_max 0.002
_refine_ls_shift/su_mean 0.000
_refine_ls_structure_factor_coef Fsqd
_refine_ls_weighting_details 'calc w=1/[\s^2^(Fo^2^)+(0.0100P)^2^+90.0000P] where P=(Fo^2^+2Fc^2^)/3'
_refine_ls_weighting_scheme calc
_refine_ls_wR_factor_gt 0.1722
_refine_ls_wR_factor_ref 0.1780
_reflns_number_gt 5445
_reflns_number_total 6118
_reflns_threshold_expression >2sigma(I)
_cod_data_source_file c2ce25747e.txt
_cod_data_source_block h2
_cod_depositor_comments
;
The following automatic conversions were performed:

'_symmetry_cell_setting' value 'Triclinic' changed to 'triclinic'
according to /home/saulius/struct/CIF-dictionaries/cif_core.dic
dictionary named 'cif_core.dic' version 2.4.2 from 2011-04-26.

Automatic conversion script
Id: cif_fix_values 1891 2012-01-12 08:04:46Z andrius 
;
_cod_original_cell_volume 1747.0(6)
_cod_original_sg_symbol_H-M P-1
_cod_original_formula_sum 'C36 H43 Cu2 Mo12 N18 O42.50 Si'
_cod_database_code 7208750

loop_
_symmetry_equiv_pos_as_xyz
'x, y, z'
'-x, -y, -z'

loop_
_atom_site_label
_atom_site_type_symbol
_atom_site_fract_x
_atom_site_fract_y
_atom_site_fract_z
_atom_site_U_iso_or_equiv
_atom_site_adp_type
_atom_site_occupancy
_atom_site_symmetry_multiplicity
_atom_site_calc_flag
_atom_site_refinement_flags
_atom_site_disorder_assembly
_atom_site_disorder_group
Si1 Si 0.5000 0.0000 0.5000 0.0257(12) Uani 1 2 d S . .
Mo1 Mo 0.66817(12) -0.28228(10) 0.51838(12) 0.0337(4) Uani 1 1 d . . .
Mo2 Mo 0.35191(11) 0.14742(10) 0.73692(9) 0.0237(3) Uani 1 1 d . . .
Mo3 Mo 0.80408(12) -0.07106(13) 0.52750(12) 0.0393(4) Uani 1 1 d . . .
Mo4 Mo 0.55586(12) -0.12513(11) 0.74657(10) 0.0293(3) Uani 1 1 d . . .
Mo5 Mo 0.61554(13) 0.20724(11) 0.54988(11) 0.0337(4) Uani 1 1 d . . .
Mo6 Mo 0.73676(11) 0.08826(11) 0.29606(9) 0.0279(3) Uani 1 1 d . . .
O1 O 0.5407(15) -0.1149(13) 0.4409(13) 0.016(3) Uani 0.50 1 d PU . .
O2 O 0.6269(15) 0.0490(14) 0.4674(14) 0.019(4) Uani 0.50 1 d PU A .
O3 O 0.4018(16) 0.0962(14) 0.4378(14) 0.022(4) Uani 0.50 1 d PU . .
O4 O 0.4371(16) -0.0069(15) 0.6255(14) 0.021(4) Uani 0.50 1 d PU . .
O5 O 0.819(2) -0.2350(19) 0.5172(18) 0.027(5) Uani 0.50 1 d P A 1
O5A O 0.774(2) -0.1839(19) 0.4855(18) 0.028(5) Uani 0.50 1 d P A 2
O6 O 0.7102(19) 0.0715(15) 0.5809(16) 0.021(4) Uani 0.50 1 d PU A 1
O6A O 0.768(2) 0.0932(18) 0.5644(17) 0.029(5) Uani 0.50 1 d PU A 2
O7 O 0.729(2) -0.1219(19) 0.6975(18) 0.031(5) Uani 0.50 1 d P A 1
O7A O 0.6819(19) -0.0760(18) 0.6642(17) 0.025(4) Uani 0.50 1 d P A 2
O8 O 0.806(2) -0.0315(19) 0.4006(17) 0.025(5) Uani 0.50 1 d P A 1
O8A O 0.861(2) -0.0067(18) 0.3761(18) 0.025(5) Uani 0.50 1 d P A 2
O9 O 0.518(3) -0.2775(19) 0.523(2) 0.028(6) Uani 0.50 1 d P . 1
O9A O 0.530(2) -0.319(2) 0.4913(19) 0.025(5) Uani 0.50 1 d P . 2
O10 O 0.2989(18) 0.2278(17) 0.6252(16) 0.023(5) Uani 0.50 1 d PU . 1
O10A O 0.2746(19) 0.2686(17) 0.6612(18) 0.024(5) Uani 0.50 1 d PU . 2
O11 O 0.6277(18) -0.2817(17) 0.6791(16) 0.024(4) Uani 0.50 1 d PU A 1
O11A O 0.590(2) -0.2356(18) 0.6430(17) 0.030(5) Uani 0.50 1 d PU A 2
O12 O 0.6709(19) 0.1765(16) 0.4038(16) 0.025(4) Uani 0.50 1 d PU A 1
O12A O 0.7245(18) 0.2087(17) 0.3805(16) 0.024(4) Uani 0.50 1 d PU A 2
O13 O 0.5135(18) 0.1751(18) 0.6660(17) 0.030(5) Uani 0.55 1 d PU A 1
O13A O 0.499(2) 0.216(2) 0.701(2) 0.029(6) Uani 0.45 1 d PU A 2
O14 O 0.482(2) 0.014(2) 0.7640(19) 0.023(5) Uani 0.50 1 d PU A 1
O14A O 0.461(2) 0.0172(19) 0.8102(18) 0.021(5) Uani 0.50 1 d PU A 2
O15 O 0.257(4) 0.056(4) 0.736(2) 0.029(8) Uani 0.50 1 d P . 1
O15A O 0.239(4) 0.059(4) 0.779(2) 0.027(8) Uani 0.50 1 d P . 2
O16 O 0.293(5) 0.231(3) 0.836(3) 0.037(9) Uani 0.50 1 d P . 1
O16A O 0.288(5) 0.194(3) 0.868(3) 0.034(8) Uani 0.50 1 d P . 2
O17 O 0.597(2) 0.152(2) 0.2604(19) 0.024(5) Uani 0.50 1 d PU . 1
O17A O 0.619(2) 0.152(2) 0.216(2) 0.027(6) Uani 0.50 1 d PU . 2
O18 O 0.741(2) -0.422(2) 0.514(2) 0.022(6) Uani 0.50 1 d PU A 1
O18A O 0.767(2) -0.406(2) 0.521(2) 0.030(7) Uani 0.50 1 d PU A 2
O19 O 0.865(3) 0.115(3) 0.216(3) 0.035(8) Uani 0.50 1 d PU A 1
O19A O 0.849(3) 0.123(3) 0.189(3) 0.035(8) Uani 0.50 1 d PU A 2
O20 O 0.594(3) -0.192(3) 0.849(2) 0.028(7) Uani 0.50 1 d PU A 1
O20A O 0.561(3) -0.188(3) 0.877(2) 0.032(8) Uani 0.50 1 d PU A 2
O21 O 0.688(3) 0.294(2) 0.561(3) 0.028(8) Uani 0.50 1 d PU A 1
O21A O 0.654(3) 0.321(2) 0.568(2) 0.022(6) Uani 0.50 1 d PU A 2
O22 O 0.935(4) -0.118(3) 0.558(4) 0.030(11) Uani 0.40 1 d PU A 1
O22A O 0.944(3) -0.096(2) 0.547(2) 0.025(7) Uani 0.60 1 d PU A 2
Cu1 Cu -0.5000 0.0000 1.0000 0.0325(6) Uani 1 2 d S . .
Cu2 Cu 0.5000 0.5000 0.5000 0.0371(7) Uani 1 2 d S . .
N1 N -0.3560(11) 0.0480(10) 0.9379(9) 0.027(3) Uani 1 1 d . . .
N2 N -0.1794(12) 0.0898(13) 0.9229(12) 0.045(4) Uani 1 1 d . . .
N3 N -0.2082(12) 0.1084(11) 0.8250(10) 0.036(3) Uani 1 1 d . . .
C10 C -0.131(3) 0.6127(15) 0.7345(18) 0.052(6) Uani 0.75 1 d PDU B 1
H10A H -0.0733 0.6299 0.6650 0.052 Uiso 0.75 1 calc PR B 1
H10B H -0.2156 0.6591 0.7350 0.052 Uiso 0.75 1 calc PR B 1
N4 N -0.0972(12) 0.6422(11) 0.8223(10) 0.041(4) Uani 0.75 1 d PGDU B 1
N5 N -0.1192(13) 0.5901(11) 0.9190(11) 0.047(4) Uani 0.75 1 d PGU B 1
C11 C -0.0936(14) 0.6440(12) 0.9844(11) 0.048(5) Uani 0.75 1 d PGU B 1
H11 H -0.1011 0.6246 1.0590 0.048 Uiso 0.75 1 calc PR B 1
N6 N -0.0558(13) 0.7294(12) 0.9282(12) 0.047(4) Uani 0.75 1 d PGU B 1
H6 H -0.0331 0.7785 0.9532 0.047 Uiso 0.75 1 calc PR B 1
C12 C -0.0580(14) 0.7283(12) 0.8280(11) 0.050(5) Uani 0.75 1 d PGU B 1
H12 H -0.0354 0.7804 0.7701 0.050 Uiso 0.75 1 calc PR B 1
C10A C -0.149(9) 0.596(5) 0.796(6) 0.09(3) Uani 0.25 1 d PDU B 2
H10C H -0.2344 0.6468 0.8059 0.085 Uiso 0.25 1 calc PR B 2
H10D H -0.1252 0.5834 0.8638 0.085 Uiso 0.25 1 calc PR B 2
N4A N -0.058(5) 0.629(5) 0.703(4) 0.070(11) Uani 0.25 1 d PGDU B 2
N5A N 0.008(5) 0.688(5) 0.725(4) 0.074(12) Uani 0.25 1 d PGU B 2
C11A C 0.098(4) 0.700(4) 0.634(4) 0.077(12) Uani 0.25 1 d PGU B 2
H11A H 0.1587 0.7382 0.6267 0.077 Uiso 0.25 1 calc PR B 2
N6A N 0.087(3) 0.648(2) 0.556(2) 0.067(7) Uani 0.25 1 d PGU B 2
H6A H 0.1353 0.6432 0.4893 0.067 Uiso 0.25 1 calc PR B 2
C12A C -0.009(4) 0.604(4) 0.599(4) 0.079(12) Uani 0.25 1 d PGU B 2
H12A H -0.0378 0.5623 0.5615 0.079 Uiso 0.25 1 calc PR B 2
O2W O 0.087(3) 0.648(2) 0.556(2) 0.067(7) Uani 0.25 1 d P C 3
C1 C -0.3102(13) 0.0799(12) 0.8343(11) 0.028(3) Uani 1 1 d . . .
H1 H -0.3451 0.0818 0.7773 0.028 Uiso 1 1 calc R . .
C2 C -0.2728(14) 0.0561(14) 0.9852(13) 0.038(4) Uani 1 1 d . . .
H2 H -0.2820 0.0380 1.0601 0.038 Uiso 1 1 calc R . .
C3 C -0.1234(16) 0.1499(15) 0.7287(13) 0.046(4) Uani 1 1 d . . .
H3A H -0.1472 0.1450 0.6636 0.046 Uiso 1 1 calc R . .
H3B H -0.0377 0.1015 0.7205 0.046 Uiso 1 1 calc R . .
C4 C -0.1260(13) 0.2700(13) 0.7365(11) 0.031(3) Uani 1 1 d . B .
C5 C -0.2379(15) 0.3522(15) 0.7599(13) 0.041(4) Uani 1 1 d . . .
H5 H -0.3138 0.3333 0.7752 0.041 Uiso 1 1 calc R . .
C6 C -0.2381(14) 0.4601(16) 0.7606(13) 0.046(5) Uani 1 1 d . B .
H6C H -0.3147 0.5168 0.7737 0.046 Uiso 1 1 calc R . .
C7 C -0.1274(19) 0.4904(13) 0.7425(17) 0.056(5) Uani 1 1 d D . .
C8 C -0.0174(18) 0.4053(17) 0.7200(19) 0.061(6) Uani 1 1 d . B .
H8 H 0.0592 0.4231 0.7048 0.061 Uiso 1 1 calc R . .
C9 C -0.0167(16) 0.2968(14) 0.7191(15) 0.045(4) Uani 1 1 d . . .
H9 H 0.0595 0.2396 0.7064 0.045 Uiso 1 1 calc R B .
C13 C 0.2898(14) 0.6113(17) 0.9147(11) 0.056(5) Uani 1 1 d D . .
H13A H 0.2142 0.5937 0.9642 0.056 Uiso 1 1 calc R D 1
H13B H 0.2763 0.6934 0.9100 0.056 Uiso 1 1 calc R D 1
C14 C 0.3994(12) 0.5538(13) 0.9581(11) 0.034(3) Uani 1 1 d D . .
C15 C 0.4636(14) 0.6146(15) 0.9865(12) 0.039(4) Uani 1 1 d . . .
H15 H 0.4386 0.6940 0.9782 0.039 Uiso 1 1 calc R E .
C16 C 0.5658(16) 0.5607(17) 1.0277(13) 0.048(4) Uani 1 1 d . . .
H16 H 0.6102 0.6036 1.0455 0.048 Uiso 1 1 calc R . .
N7 N 0.3978(18) 0.5321(18) 0.6368(17) 0.030(6) Uani 0.60 1 d PGU E 1
C17 C 0.420(2) 0.559(2) 0.7251(18) 0.042(7) Uani 0.60 1 d PGU E 1
H17 H 0.4966 0.5672 0.7282 0.042 Uiso 0.60 1 calc PR E 1
N8 N 0.313(2) 0.574(2) 0.8081(12) 0.039(14) Uani 0.60 1 d PGDU E 1
N9 N 0.2239(16) 0.5551(19) 0.7711(14) 0.052(7) Uani 0.60 1 d PGU E 1
C18 C 0.2765(18) 0.5294(19) 0.6653(16) 0.046(6) Uani 0.60 1 d PGU E 1
H18 H 0.2361 0.5126 0.6196 0.046 Uiso 0.60 1 calc PR E 1
N7A N 0.384(3) 0.519(2) 0.652(2) 0.028(8) Uani 0.40 1 d PGU E 2
C17A C 0.388(3) 0.586(3) 0.716(2) 0.027(7) Uani 0.40 1 d PGU E 2
H17A H 0.4414 0.6338 0.6991 0.027 Uiso 0.40 1 calc PR E 2
N8A N 0.307(3) 0.577(3) 0.8083(14) 0.032(19) Uani 0.40 1 d PGDU E 2
N9A N 0.253(2) 0.504(2) 0.8010(16) 0.032(7) Uani 0.40 1 d PGU E 2
C18A C 0.300(3) 0.468(2) 0.704(2) 0.032(7) Uani 0.40 1 d PGU E 2
H18A H 0.2777 0.4141 0.6769 0.032 Uiso 0.40 1 calc PR E 2
O1W O 0.0296(12) 0.1328(13) 0.9534(11) 0.064(4) Uani 1 1 d . . .

loop_
_atom_site_aniso_label
_atom_site_aniso_U_11
_atom_site_aniso_U_22
_atom_site_aniso_U_33
_atom_site_aniso_U_23
_atom_site_aniso_U_13
_atom_site_aniso_U_12
Si1 0.020(3) 0.030(3) 0.027(3) -0.007(2) -0.004(2) -0.006(2)
Mo1 0.0256(7) 0.0188(6) 0.0503(9) -0.0106(6) -0.0020(6) -0.0019(5)
Mo2 0.0222(6) 0.0302(6) 0.0165(6) -0.0092(5) -0.0025(5) -0.0034(5)
Mo3 0.0199(6) 0.0592(9) 0.0400(8) -0.0299(7) -0.0127(6) 0.0047(6)
Mo4 0.0402(7) 0.0381(7) 0.0161(6) -0.0027(5) -0.0079(5) -0.0196(6)
Mo5 0.0490(8) 0.0244(6) 0.0405(8) -0.0022(5) -0.0290(7) -0.0116(6)
Mo6 0.0233(6) 0.0346(7) 0.0178(6) -0.0023(5) -0.0005(5) -0.0017(5)
O1 0.022(7) 0.010(6) 0.020(7) 0.000(5) -0.004(6) -0.010(6)
O2 0.016(7) 0.026(7) 0.018(7) -0.005(6) -0.006(6) -0.007(6)
O3 0.021(7) 0.021(7) 0.024(7) 0.000(6) -0.005(6) -0.008(6)
O4 0.020(7) 0.025(7) 0.022(7) -0.005(6) -0.007(6) -0.008(6)
O5 0.022(12) 0.032(13) 0.029(12) -0.018(10) 0.002(9) -0.014(10)
O5A 0.019(11) 0.032(13) 0.030(12) -0.007(10) 0.000(9) -0.009(10)
O6 0.025(8) 0.022(8) 0.021(8) -0.006(6) -0.015(7) -0.005(7)
O6A 0.029(8) 0.031(8) 0.028(8) -0.005(7) -0.010(7) -0.008(7)
O7 0.032(12) 0.029(12) 0.037(13) -0.011(10) -0.022(10) 0.002(10)
O7A 0.021(11) 0.028(11) 0.026(11) -0.009(9) -0.007(9) -0.004(9)
O8 0.023(13) 0.032(13) 0.017(11) -0.006(9) -0.004(10) -0.001(10)
O8A 0.025(13) 0.023(11) 0.027(12) 0.001(9) -0.010(10) -0.004(10)
O9 0.045(14) 0.018(13) 0.027(15) -0.004(9) -0.011(11) -0.014(11)
O9A 0.027(12) 0.038(16) 0.017(13) -0.002(10) -0.007(10) -0.018(12)
O10 0.020(8) 0.024(8) 0.023(8) -0.008(7) 0.002(6) -0.010(7)
O10A 0.020(8) 0.022(8) 0.032(9) -0.006(7) -0.010(7) -0.004(6)
O11 0.025(8) 0.029(8) 0.025(8) -0.004(6) -0.014(6) -0.009(6)
O11A 0.032(8) 0.031(8) 0.029(8) -0.008(7) -0.014(7) -0.003(7)
O12 0.028(8) 0.022(8) 0.029(8) -0.002(6) -0.006(7) -0.013(7)
O12A 0.021(7) 0.032(8) 0.023(8) -0.003(6) -0.013(6) -0.007(7)
O13 0.025(8) 0.035(8) 0.032(8) -0.003(7) -0.012(7) -0.006(7)
O13A 0.033(9) 0.026(9) 0.026(9) 0.001(7) -0.007(7) -0.008(7)
O14 0.024(9) 0.030(8) 0.025(9) -0.007(8) -0.011(7) -0.017(7)
O14A 0.018(8) 0.022(8) 0.020(9) -0.001(7) -0.006(7) -0.002(6)
O15 0.025(17) 0.038(15) 0.03(2) -0.004(19) -0.020(18) -0.007(12)
O15A 0.037(17) 0.015(11) 0.028(19) 0.003(16) -0.016(18) -0.003(11)
O16 0.029(14) 0.04(2) 0.03(2) -0.013(15) -0.008(17) 0.001(17)
O16A 0.040(16) 0.04(2) 0.021(19) -0.008(13) -0.014(15) -0.005(17)
O17 0.019(9) 0.028(8) 0.023(9) -0.003(8) -0.003(7) -0.007(7)
O17A 0.026(9) 0.026(8) 0.029(10) -0.001(8) -0.009(8) -0.008(7)
O18 0.022(8) 0.020(7) 0.025(7) -0.003(4) -0.008(4) -0.006(4)
O18A 0.024(10) 0.032(10) 0.033(10) -0.001(7) -0.004(8) -0.009(8)
O19 0.036(11) 0.034(11) 0.033(11) -0.001(8) -0.012(8) -0.005(8)
O19A 0.030(11) 0.037(11) 0.034(11) 0.003(8) -0.008(8) -0.006(8)
O20 0.024(10) 0.033(10) 0.031(11) -0.002(8) -0.010(8) -0.009(8)
O20A 0.035(11) 0.030(10) 0.029(11) 0.004(8) -0.013(8) -0.007(8)
O21 0.026(11) 0.029(11) 0.025(10) -0.001(8) -0.009(8) -0.002(8)
O21A 0.028(10) 0.024(10) 0.015(9) -0.002(7) -0.006(7) -0.010(8)
O22 0.030(13) 0.026(14) 0.033(14) 0.002(9) -0.011(8) -0.006(9)
O22A 0.022(8) 0.026(8) 0.027(8) 0.000(4) -0.006(4) -0.007(5)
Cu1 0.0300(13) 0.0459(16) 0.0262(13) -0.0051(11) -0.0016(11) -0.0219(12)
Cu2 0.0484(17) 0.0263(13) 0.0320(15) -0.0041(11) -0.0084(12) -0.0056(12)
N1 0.027(6) 0.040(7) 0.021(6) -0.005(5) -0.006(5) -0.018(5)
N2 0.031(7) 0.065(10) 0.047(9) -0.004(7) -0.010(6) -0.026(7)
N3 0.034(7) 0.048(8) 0.029(7) -0.005(6) 0.000(6) -0.022(6)
C10 0.063(10) 0.046(9) 0.054(10) -0.013(8) -0.017(8) -0.019(8)
N4 0.024(8) 0.043(10) 0.055(8) -0.019(7) -0.005(8) -0.007(7)
N5 0.049(11) 0.047(10) 0.045(9) -0.026(7) 0.002(9) -0.018(9)
C11 0.039(9) 0.055(9) 0.057(7) -0.017(6) -0.015(7) -0.013(7)
N6 0.031(9) 0.040(9) 0.070(10) -0.030(8) -0.009(9) -0.002(7)
C12 0.048(9) 0.040(8) 0.062(8) -0.014(6) -0.006(7) -0.015(7)
C10A 0.08(3) 0.08(3) 0.08(3) -0.003(10) -0.022(13) -0.021(13)
N4A 0.070(14) 0.068(15) 0.069(13) 0.000(9) -0.015(8) -0.017(10)
N5A 0.075(15) 0.074(15) 0.070(13) -0.001(9) -0.020(9) -0.021(10)
C11A 0.072(15) 0.074(16) 0.078(16) 0.004(9) -0.017(9) -0.021(11)
N6A 0.055(16) 0.048(17) 0.069(14) 0.004(13) -0.007(11) 0.013(12)
C12A 0.080(16) 0.079(16) 0.075(14) -0.006(10) -0.022(10) -0.019(10)
O2W 0.055(16) 0.048(17) 0.069(14) 0.004(13) -0.007(11) 0.013(12)
C1 0.026(7) 0.031(8) 0.027(8) 0.000(6) -0.005(6) -0.012(6)
C2 0.032(8) 0.051(10) 0.028(8) 0.006(7) -0.013(7) -0.008(7)
C3 0.043(10) 0.066(12) 0.032(9) -0.020(8) 0.005(7) -0.028(9)
C4 0.028(7) 0.038(8) 0.024(7) -0.013(6) 0.000(6) -0.010(7)
C5 0.032(8) 0.059(11) 0.033(9) -0.012(8) -0.002(7) -0.015(8)
C6 0.025(8) 0.068(12) 0.038(9) -0.025(9) -0.015(7) 0.014(8)
C7 0.063(12) 0.041(10) 0.067(13) -0.022(9) -0.025(10) 0.000(9)
C8 0.042(11) 0.059(12) 0.089(16) -0.004(11) -0.016(11) -0.025(10)
C9 0.037(9) 0.042(9) 0.059(11) -0.023(8) -0.009(8) -0.012(8)
C13 0.051(11) 0.083(14) 0.032(9) -0.023(9) -0.016(8) -0.004(10)
C14 0.032(8) 0.046(9) 0.019(7) 0.010(6) -0.002(6) -0.014(7)
C15 0.032(8) 0.048(10) 0.029(8) 0.015(7) -0.006(7) -0.010(7)
C16 0.040(9) 0.078(13) 0.029(9) 0.011(8) -0.011(7) -0.026(9)
N7 0.038(8) 0.022(9) 0.030(8) 0.000(7) -0.005(6) -0.012(7)
C17 0.036(9) 0.049(11) 0.040(10) 0.000(8) -0.014(7) -0.008(8)
N8 0.03(2) 0.05(4) 0.025(15) 0.00(2) -0.014(11) 0.00(2)
N9 0.033(10) 0.058(17) 0.068(14) -0.046(15) 0.000(10) -0.013(13)
C18 0.044(8) 0.050(10) 0.050(9) -0.013(8) -0.017(7) -0.013(8)
N7A 0.030(11) 0.028(11) 0.029(10) -0.001(7) -0.011(7) -0.008(8)
C17A 0.021(11) 0.033(11) 0.028(11) -0.001(8) -0.010(8) -0.005(8)
N8A 0.04(3) 0.02(4) 0.03(3) -0.01(3) 0.00(2) -0.01(3)
N9A 0.040(11) 0.029(11) 0.029(9) -0.004(8) -0.009(7) -0.013(8)
C18A 0.036(11) 0.035(10) 0.028(9) -0.004(8) -0.005(8) -0.015(8)
O1W 0.049(8) 0.095(11) 0.056(9) -0.005(8) -0.015(7) -0.031(8)

loop_
_atom_type_symbol
_atom_type_description
_atom_type_scat_dispersion_real
_atom_type_scat_dispersion_imag
_atom_type_scat_source
C C 0.0033 0.0016 'International Tables Vol C Tables 4.2.6.8 and 6.1.1.4'
H H 0.0000 0.0000 'International Tables Vol C Tables 4.2.6.8 and 6.1.1.4'
N N 0.0061 0.0033 'International Tables Vol C Tables 4.2.6.8 and 6.1.1.4'
O O 0.0106 0.0060 'International Tables Vol C Tables 4.2.6.8 and 6.1.1.4'
Mo Mo -1.6832 0.6857 'International Tables Vol C Tables 4.2.6.8 and 6.1.1.4'
Cu Cu 0.3201 1.2651 'International Tables Vol C Tables 4.2.6.8 and 6.1.1.4'
Si Si 0.0817 0.0704 'International Tables Vol C Tables 4.2.6.8 and 6.1.1.4'

loop_
_geom_angle_atom_site_label_1
_geom_angle_atom_site_label_2
_geom_angle_atom_site_label_3
_geom_angle
_geom_angle_site_symmetry_1
_geom_angle_site_symmetry_3
O4 Si1 O4 180.000(2) . 2_656
O4 Si1 O1 64.2(8) . 2_656
O4 Si1 O1 115.8(8) 2_656 2_656
O4 Si1 O1 115.8(8) . .
O4 Si1 O1 64.2(8) 2_656 .
O1 Si1 O1 180.000(2) 2_656 .
O4 Si1 O2 112.4(8) . .
O4 Si1 O2 67.6(8) 2_656 .
O1 Si1 O2 72.8(8) 2_656 .
O1 Si1 O2 107.2(8) . .
O4 Si1 O2 67.6(8) . 2_656
O4 Si1 O2 112.4(8) 2_656 2_656
O1 Si1 O2 107.2(8) 2_656 2_656
O1 Si1 O2 72.8(8) . 2_656
O2 Si1 O2 180.0(10) . 2_656
O4 Si1 O3 70.2(9) . 2_656
O4 Si1 O3 109.8(9) 2_656 2_656
O1 Si1 O3 106.9(8) 2_656 2_656
O1 Si1 O3 73.1(8) . 2_656
O2 Si1 O3 76.2(8) . 2_656
O2 Si1 O3 103.8(8) 2_656 2_656
O4 Si1 O3 109.8(9) . .
O4 Si1 O3 70.2(9) 2_656 .
O1 Si1 O3 73.1(8) 2_656 .
O1 Si1 O3 106.9(8) . .
O2 Si1 O3 103.8(8) . .
O2 Si1 O3 76.2(8) 2_656 .
O3 Si1 O3 180.0(10) 2_656 .
O18A Mo1 O11A 112.9(13) . .
O18A Mo1 O18 15.3(12) . .
O11A Mo1 O18 115.9(13) . .
O18A Mo1 O9 117.3(13) . .
O11A Mo1 O9 79.7(11) . .
O18 Mo1 O9 102.5(12) . .
O18A Mo1 O10 106.3(12) . 2_656
O11A Mo1 O10 139.5(10) . 2_656
O18 Mo1 O10 104.6(12) . 2_656
O9 Mo1 O10 91.5(11) . 2_656
O18A Mo1 O5A 102.3(12) . .
O11A Mo1 O5A 93.9(9) . .
O18 Mo1 O5A 116.2(11) . .
O9 Mo1 O5A 139.2(11) . .
O10 Mo1 O5A 67.5(9) 2_656 .
O18A Mo1 O9A 101.6(13) . .
O11A Mo1 O9A 96.6(10) . .
O18 Mo1 O9A 86.3(12) . .
O9 Mo1 O9A 19.6(8) . .
O10 Mo1 O9A 85.0(9) 2_656 .
O5A Mo1 O9A 147.6(11) . .
O18A Mo1 O11 90.0(12) . .
O11A Mo1 O11 23.2(8) . .
O18 Mo1 O11 94.7(11) . .
O9 Mo1 O11 93.2(10) . .
O10 Mo1 O11 158.6(9) 2_656 .
O5A Mo1 O11 95.9(9) . .
O9A Mo1 O11 105.6(9) . .
O18A Mo1 O5 80.8(12) . .
O11A Mo1 O5 91.7(9) . .
O18 Mo1 O5 95.7(11) . .
O9 Mo1 O5 161.8(10) . .
O10 Mo1 O5 84.6(9) 2_656 .
O5A Mo1 O5 24.5(7) . .
O9A Mo1 O5 169.5(10) . .
O11 Mo1 O5 84.5(8) . .
O18A Mo1 O10A 91.9(12) . 2_656
O11A Mo1 O10A 155.1(10) . 2_656
O18 Mo1 O10A 88.7(11) . 2_656
O9 Mo1 O10A 91.7(10) . 2_656
O10 Mo1 O10A 16.3(7) 2_656 2_656
O5A Mo1 O10A 77.4(8) . 2_656
O9A Mo1 O10A 80.3(9) . 2_656
O11 Mo1 O10A 173.3(8) . 2_656
O5 Mo1 O10A 89.4(8) . 2_656
O18A Mo1 O3 149.5(11) . 2_656
O11A Mo1 O3 54.2(9) . 2_656
O18 Mo1 O3 163.5(10) . 2_656
O9 Mo1 O3 89.2(9) . 2_656
O10 Mo1 O3 86.5(8) 2_656 2_656
O5A Mo1 O3 56.4(8) . 2_656
O9A Mo1 O3 107.1(9) . 2_656
O11 Mo1 O3 72.7(7) . 2_656
O5 Mo1 O3 72.8(8) . 2_656
O10A Mo1 O3 102.8(7) 2_656 2_656
O18A Mo1 O1 157.6(11) . .
O11A Mo1 O1 89.1(9) . .
O18 Mo1 O1 147.9(10) . .
O9 Mo1 O1 60.5(9) . .
O10 Mo1 O1 53.3(8) 2_656 .
O5A Mo1 O1 79.3(8) . .
O9A Mo1 O1 70.3(9) . .
O11 Mo1 O1 112.2(7) . .
O5 Mo1 O1 103.7(8) . .
O10A Mo1 O1 66.5(6) 2_656 .
O3 Mo1 O1 48.5(6) 2_656 .
O16 Mo2 O16A 19.5(15) . .
O16 Mo2 O10 105.3(14) . .
O16A Mo2 O10 121.1(15) . .
O16 Mo2 O15 114(2) . .
O16A Mo2 O15 101.9(18) . .
O10 Mo2 O15 86.9(14) . .
O16 Mo2 O10A 83.8(14) . .
O16A Mo2 O10A 100.4(14) . .
O10 Mo2 O10A 21.5(6) . .
O15 Mo2 O10A 97.0(15) . .
O16 Mo2 O15A 99.4(19) . .
O16A Mo2 O15A 85.7(17) . .
O10 Mo2 O15A 97.8(13) . .
O15 Mo2 O15A 16.5(12) . .
O10A Mo2 O15A 103.0(14) . .
O16 Mo2 O13 103.2(18) . .
O16A Mo2 O13 112.7(18) . .
O10 Mo2 O13 87.9(8) . .
O15 Mo2 O13 142.1(13) . .
O10A Mo2 O13 91.5(9) . .
O15A Mo2 O13 154.3(14) . .
O16 Mo2 O14 112.8(16) . .
O16A Mo2 O14 98.9(15) . .
O10 Mo2 O14 139.7(9) . .
O15 Mo2 O14 89.0(16) . .
O10A Mo2 O14 158.1(10) . .
O15A Mo2 O14 88.7(15) . .
O13 Mo2 O14 71.4(9) . .
O16 Mo2 O13A 83.8(18) . .
O16A Mo2 O13A 94.6(17) . .
O10 Mo2 O13A 91.7(9) . .
O15 Mo2 O13A 161.5(14) . .
O10A Mo2 O13A 88.1(9) . .
O15A Mo2 O13A 168.7(15) . .
O13 Mo2 O13A 19.4(7) . .
O14 Mo2 O13A 80.1(10) . .
O16 Mo2 O14A 98.0(15) . .
O16A Mo2 O14A 82.9(15) . .
O10 Mo2 O14A 155.9(9) . .
O15 Mo2 O14A 89.2(16) . .
O10A Mo2 O14A 172.1(9) . .
O15A Mo2 O14A 84.3(15) . .
O13 Mo2 O14A 80.6(9) . .
O14 Mo2 O14A 16.3(7) . .
O13A Mo2 O14A 84.5(9) . .
O16 Mo2 O1 150.0(13) . 2_656
O16A Mo2 O1 167.6(15) . 2_656
O10 Mo2 O1 57.2(8) . 2_656
O15 Mo2 O1 90.3(10) . 2_656
O10A Mo2 O1 76.1(8) . 2_656
O15A Mo2 O1 106.7(10) . 2_656
O13 Mo2 O1 56.1(8) . 2_656
O14 Mo2 O1 82.8(8) . 2_656
O13A Mo2 O1 73.6(8) . 2_656
O14A Mo2 O1 99.1(8) . 2_656
O16 Mo2 O4 166.8(12) . .
O16A Mo2 O4 147.3(12) . .
O10 Mo2 O4 86.8(8) . .
O15 Mo2 O4 59.9(13) . .
O10A Mo2 O4 108.2(8) . .
O15A Mo2 O4 73.1(12) . .
O13 Mo2 O4 82.4(8) . .
O14 Mo2 O4 57.1(8) . .
O13A Mo2 O4 101.6(8) . .
O14A Mo2 O4 70.8(8) . .
O1 Mo2 O4 42.4(6) 2_656 .
O22 Mo3 O8 119.1(18) . .
O22 Mo3 O22A 11(2) . .
O8 Mo3 O22A 112.3(13) . .
O22 Mo3 O5A 107.8(17) . .
O8 Mo3 O5A 77.6(12) . .
O22A Mo3 O5A 116.3(12) . .
O22 Mo3 O6 113.0(17) . .
O8 Mo3 O6 94.8(9) . .
O22A Mo3 O6 106.2(11) . .
O5A Mo3 O6 136.5(10) . .
O22 Mo3 O7A 103.6(18) . .
O8 Mo3 O7A 137.3(10) . .
O22A Mo3 O7A 109.6(12) . .
O5A Mo3 O7A 91.3(9) . .
O6 Mo3 O7A 65.5(9) . .
O22 Mo3 O8A 100.7(18) . .
O8 Mo3 O8A 21.5(9) . .
O22A Mo3 O8A 92.5(12) . .
O5A Mo3 O8A 93.5(10) . .
O6 Mo3 O8A 93.0(9) . .
O7A Mo3 O8A 152.4(9) . .
O22 Mo3 O5 85.2(16) . .
O8 Mo3 O5 96.3(11) . .
O22A Mo3 O5 94.9(12) . .
O5A Mo3 O5 24.3(8) . .
O6 Mo3 O5 150.2(9) . .
O7A Mo3 O5 87.9(8) . .
O8A Mo3 O5 107.1(9) . .
O22 Mo3 O6A 96.6(16) . .
O8 Mo3 O6A 91.5(10) . .
O22A Mo3 O6A 88.0(11) . .
O5A Mo3 O6A 155.6(10) . .
O6 Mo3 O6A 21.6(7) . .
O7A Mo3 O6A 82.0(9) . .
O8A Mo3 O6A 82.4(9) . .
O5 Mo3 O6A 169.9(8) . .
O22 Mo3 O7 82.5(18) . .
O8 Mo3 O7 157.7(10) . .
O22A Mo3 O7 89.9(12) . .
O5A Mo3 O7 90.9(9) . .
O6 Mo3 O7 80.4(8) . .
O7A Mo3 O7 22.3(7) . .
O8A Mo3 O7 173.4(8) . .
O5 Mo3 O7 78.8(8) . .
O6A Mo3 O7 91.6(8) . .
O22 Mo3 O3 144.7(16) . 2_656
O8 Mo3 O3 89.4(9) . 2_656
O22A Mo3 O3 155.4(11) . 2_656
O5A Mo3 O3 55.3(8) . 2_656
O6 Mo3 O3 82.2(8) . 2_656
O7A Mo3 O3 52.2(8) . 2_656
O8A Mo3 O3 110.4(8) . 2_656
O5 Mo3 O3 70.3(7) . 2_656
O6A Mo3 O3 103.5(8) . 2_656
O7 Mo3 O3 68.4(7) . 2_656
O22 Mo3 O2 163.4(16) . .
O8 Mo3 O2 54.7(9) . .
O22A Mo3 O2 152.3(10) . .
O5A Mo3 O2 86.5(9) . .
O6 Mo3 O2 56.3(7) . .
O7A Mo3 O2 83.9(8) . .
O8A Mo3 O2 69.3(7) . .
O5 Mo3 O2 110.1(8) . .
O6A Mo3 O2 69.5(7) . .
O7 Mo3 O2 106.2(7) . .
O3 Mo3 O2 50.9(6) 2_656 .
O20 Mo4 O14 114.0(14) . .
O20 Mo4 O7A 107.7(13) . .
O14 Mo4 O7A 84.2(11) . .
O20 Mo4 O20A 13.5(15) . .
O14 Mo4 O20A 106.0(13) . .
O7A Mo4 O20A 118.9(13) . .
O20 Mo4 O14A 98.6(13) . .
O14 Mo4 O14A 16.7(9) . .
O7A Mo4 O14A 95.2(10) . .
O20A Mo4 O14A 89.7(13) . .
O20 Mo4 O11A 106.6(14) . .
O14 Mo4 O11A 138.8(10) . .
O7A Mo4 O11A 90.2(9) . .
O20A Mo4 O11A 112.2(13) . .
O14A Mo4 O11A 151.3(10) . .
O20 Mo4 O7 83.2(13) . .
O14 Mo4 O7 100.8(10) . .
O7A Mo4 O7 25.6(8) . .
O20A Mo4 O7 95.4(13) . .
O14A Mo4 O7 106.3(9) . .
O11A Mo4 O7 90.4(9) . .
O20 Mo4 O17 110.0(13) . 2_656
O14 Mo4 O17 90.7(10) . 2_656
O7A Mo4 O17 140.5(10) . 2_656
O20A Mo4 O17 100.1(13) . 2_656
O14A Mo4 O17 90.2(10) . 2_656
O11A Mo4 O17 68.5(10) . 2_656
O7 Mo4 O17 157.3(9) . 2_656
O20 Mo4 O17A 97.6(13) . 2_656
O14 Mo4 O17A 87.7(10) . 2_656
O7A Mo4 O17A 154.5(10) . 2_656
O20A Mo4 O17A 86.6(13) . 2_656
O14A Mo4 O17A 83.1(10) . 2_656
O11A Mo4 O17A 80.2(9) . 2_656
O7 Mo4 O17A 170.4(9) . 2_656
O17 Mo4 O17A 15.3(8) 2_656 2_656
O20 Mo4 O11 84.5(13) . .
O14 Mo4 O11 161.3(9) . .
O7A Mo4 O11 93.0(8) . .
O20A Mo4 O11 91.6(12) . .
O14A Mo4 O11 169.9(9) . .
O11A Mo4 O11 22.5(6) . .
O7 Mo4 O11 83.5(8) . .
O17 Mo4 O11 79.7(9) 2_656 .
O17A Mo4 O11 87.0(9) 2_656 .
O20 Mo4 O3 149.4(12) . 2_656
O14 Mo4 O3 91.6(9) . 2_656
O7A Mo4 O3 56.3(8) . 2_656
O20A Mo4 O3 161.5(11) . 2_656
O14A Mo4 O3 108.2(8) . 2_656
O11A Mo4 O3 52.9(8) . 2_656
O7 Mo4 O3 75.4(8) . 2_656
O17 Mo4 O3 84.9(8) 2_656 2_656
O17A Mo4 O3 100.0(8) 2_656 2_656
O11 Mo4 O3 71.7(7) . 2_656
O20 Mo4 O4 163.5(11) . .
O14 Mo4 O4 57.3(9) . .
O7A Mo4 O4 86.1(9) . .
O20A Mo4 O4 150.0(11) . .
O14A Mo4 O4 70.6(8) . .
O11A Mo4 O4 81.7(8) . .
O7 Mo4 O4 111.5(8) . .
O17 Mo4 O4 59.0(8) 2_656 .
O17A Mo4 O4 69.2(8) 2_656 .
O11 Mo4 O4 104.1(7) . .
O3 Mo4 O4 46.5(6) 2_656 .
O21 Mo5 O21A 14.8(13) . .
O21 Mo5 O13 115.1(14) . .
O21A Mo5 O13 108.2(12) . .
O21 Mo5 O6 104.7(12) . .
O21A Mo5 O6 117.7(12) . .
O13 Mo5 O6 82.3(10) . .
O21 Mo5 O12 105.6(13) . .
O21A Mo5 O12 110.9(12) . .
O13 Mo5 O12 139.3(10) . .
O6 Mo5 O12 89.5(8) . .
O21 Mo5 O6A 83.8(12) . .
O21A Mo5 O6A 97.9(12) . .
O13 Mo5 O6A 99.5(9) . .
O6 Mo5 O6A 22.8(7) . .
O12 Mo5 O6A 86.2(9) . .
O21 Mo5 O9 112.8(13) . 2_656
O21A Mo5 O9 101.3(12) . 2_656
O13 Mo5 O9 92.7(10) . 2_656
O6 Mo5 O9 140.3(9) . 2_656
O12 Mo5 O9 68.9(10) . 2_656
O6A Mo5 O9 152.7(9) . 2_656
O21 Mo5 O13A 97.3(13) . .
O21A Mo5 O13A 89.5(12) . .
O13 Mo5 O13A 18.8(8) . .
O6 Mo5 O13A 92.6(9) . .
O12 Mo5 O13A 155.7(10) . .
O6A Mo5 O13A 104.6(9) . .
O9 Mo5 O13A 94.8(11) 2_656 .
O21 Mo5 O9A 98.4(12) . 2_656
O21A Mo5 O9A 85.2(12) . 2_656
O13 Mo5 O9A 88.0(9) . 2_656
O6 Mo5 O9A 156.9(10) . 2_656
O12 Mo5 O9A 84.3(9) . 2_656
O6A Mo5 O9A 170.5(9) . 2_656
O9 Mo5 O9A 19.1(6) 2_656 2_656
O13A Mo5 O9A 84.4(10) . 2_656
O21 Mo5 O12A 84.4(13) . .
O21A Mo5 O12A 90.9(11) . .
O13 Mo5 O12A 160.4(9) . .
O6 Mo5 O12A 92.8(8) . .
O12 Mo5 O12A 21.2(6) . .
O6A Mo5 O12A 81.6(8) . .
O9 Mo5 O12A 78.9(9) 2_656 .
O13A Mo5 O12A 173.7(8) . .
O9A Mo5 O12A 89.4(8) 2_656 .
O21 Mo5 O2 146.6(11) . .
O21A Mo5 O2 158.4(10) . .
O13 Mo5 O2 92.9(9) . .
O6 Mo5 O2 59.3(7) . .
O12 Mo5 O2 49.9(7) . .
O6A Mo5 O2 73.4(7) . .
O9 Mo5 O2 81.8(8) 2_656 .
O13A Mo5 O2 111.7(8) . .
O9A Mo5 O2 100.6(8) 2_656 .
O12A Mo5 O2 68.6(7) . .
O21 Mo5 O1 164.6(11) . 2_656
O21A Mo5 O1 150.1(10) . 2_656
O13 Mo5 O1 55.5(8) . 2_656
O6 Mo5 O1 86.9(8) . 2_656
O12 Mo5 O1 84.4(8) . 2_656
O6A Mo5 O1 109.0(8) . 2_656
O9 Mo5 O1 59.1(8) 2_656 2_656
O13A Mo5 O1 71.5(8) . 2_656
O9A Mo5 O1 70.4(8) 2_656 2_656
O12A Mo5 O1 105.5(7) . 2_656
O2 Mo5 O1 48.6(6) . 2_656
O19 Mo6 O19A 14.8(16) . .
O19 Mo6 O12 111.1(14) . .
O19A Mo6 O12 117.9(15) . .
O19 Mo6 O17 118.2(14) . .
O19A Mo6 O17 104.5(14) . .
O12 Mo6 O17 85.4(10) . .
O19 Mo6 O15 105.5(17) . 2_656
O19A Mo6 O15 101.9(17) . 2_656
O12 Mo6 O15 139.4(12) . 2_656
O17 Mo6 O15 92.5(16) . 2_656
O19 Mo6 O17A 103.5(14) . .
O19A Mo6 O17A 89.2(14) . .
O12 Mo6 O17A 98.9(10) . .
O17 Mo6 O17A 16.9(9) . .
O15 Mo6 O17A 88.9(15) 2_656 .
O19 Mo6 O12A 86.6(14) . .
O19A Mo6 O12A 93.8(14) . .
O12 Mo6 O12A 24.5(7) . .
O17 Mo6 O12A 96.4(10) . .
O15 Mo6 O12A 159.4(12) 2_656 .
O17A Mo6 O12A 104.7(9) . .
O19 Mo6 O8 100.8(14) . .
O19A Mo6 O8 113.3(13) . .
O12 Mo6 O8 87.0(9) . .
O17 Mo6 O8 140.4(11) . .
O15 Mo6 O8 69.2(13) 2_656 .
O17A Mo6 O8 150.9(11) . .
O12A Mo6 O8 92.5(8) . .
O19 Mo6 O8A 80.1(13) . .
O19A Mo6 O8A 93.6(13) . .
O12 Mo6 O8A 88.5(9) . .
O17 Mo6 O8A 161.8(10) . .
O15 Mo6 O8A 81.0(14) 2_656 .
O17A Mo6 O8A 169.9(10) . .
O12A Mo6 O8A 84.9(8) . .
O8 Mo6 O8A 21.7(6) . .
O19 Mo6 O15A 94.5(17) . 2_656
O19A Mo6 O15A 89.2(17) . 2_656
O12 Mo6 O15A 152.8(13) . 2_656
O17 Mo6 O15A 90.3(15) . 2_656
O15 Mo6 O15A 13.9(15) 2_656 2_656
O17A Mo6 O15A 83.0(14) . 2_656
O12A Mo6 O15A 171.7(12) . 2_656
O8 Mo6 O15A 79.2(12) . 2_656
O8A Mo6 O15A 87.2(13) . 2_656
O19 Mo6 O2 147.5(12) . .
O19A Mo6 O2 162.0(12) . .
O12 Mo6 O2 52.2(8) . .
O17 Mo6 O2 90.3(9) . .
O15 Mo6 O2 87.3(11) 2_656 .
O17A Mo6 O2 106.6(9) . .
O12A Mo6 O2 74.1(8) . .
O8 Mo6 O2 55.4(8) . .
O8A Mo6 O2 72.5(8) . .
O15A Mo6 O2 101.1(11) 2_656 .
O19 Mo6 O4 162.4(13) . 2_656
O19A Mo6 O4 151.9(13) . 2_656
O12 Mo6 O4 86.5(8) . 2_656
O17 Mo6 O4 61.3(9) . 2_656
O15 Mo6 O4 57.9(13) 2_656 2_656
O17A Mo6 O4 72.5(9) . 2_656
O12A Mo6 O4 111.0(8) . 2_656
O8 Mo6 O4 79.5(8) . 2_656
O8A Mo6 O4 101.2(8) . 2_656
O15A Mo6 O4 68.1(13) 2_656 2_656
O2 Mo6 O4 45.3(6) . 2_656
Si1 O1 O4 56.9(8) . 2_656
Si1 O1 Mo2 127.9(8) . 2_656
O4 O1 Mo2 71.1(8) 2_656 2_656
Si1 O1 Mo5 119.2(8) . 2_656
O4 O1 Mo5 129.8(10) 2_656 2_656
Mo2 O1 Mo5 96.0(6) 2_656 2_656
Si1 O1 Mo1 117.4(8) . .
O4 O1 Mo1 135.6(10) 2_656 .
Mo2 O1 Mo1 96.0(6) 2_656 .
Mo5 O1 Mo1 92.8(5) 2_656 .
Si1 O2 Mo6 124.9(9) . .
Si1 O2 Mo5 119.0(8) . .
Mo6 O2 Mo5 99.7(7) . .
Si1 O2 Mo3 116.1(9) . .
Mo6 O2 Mo3 96.6(6) . .
Mo5 O2 Mo3 94.5(6) . .
Si1 O3 Mo4 123.0(9) . 2_656
Si1 O3 Mo1 120.5(9) . 2_656
Mo4 O3 Mo1 98.4(7) 2_656 2_656
Si1 O3 Mo3 116.5(8) . 2_656
Mo4 O3 Mo3 97.2(7) 2_656 2_656
Mo1 O3 Mo3 95.4(6) 2_656 2_656
Si1 O4 O1 58.9(8) . 2_656
Si1 O4 Mo2 125.3(10) . .
O1 O4 Mo2 66.5(8) 2_656 .
Si1 O4 Mo6 121.8(9) . 2_656
O1 O4 Mo6 137.0(11) 2_656 2_656
Mo2 O4 Mo6 95.0(6) . 2_656
Si1 O4 Mo4 120.0(9) . .
O1 O4 Mo4 125.7(10) 2_656 .
Mo2 O4 Mo4 94.3(6) . .
Mo6 O4 Mo4 92.7(6) 2_656 .
Mo1 O5 Mo3 120.2(12) . .
Mo3 O5A Mo1 145.9(12) . .
Mo5 O6 Mo3 144.8(11) . .
Mo5 O6A Mo3 121.3(11) . .
Mo4 O7 Mo3 117.9(11) . .
Mo4 O7A Mo3 149.4(12) . .
Mo3 O8 Mo6 147.1(13) . .
Mo3 O8A Mo6 121.3(12) . .
Mo1 O9 Mo5 143.1(15) . 2_656
Mo1 O9A Mo5 125.4(13) . 2_656
Mo1 O9A Cu2 127.6(13) . 1_545
Mo5 O9A Cu2 107.1(10) 2_656 1_545
Mo2 O10 Mo1 150.3(12) . 2_656
Mo2 O10A Mo1 121.2(11) . 2_656
Mo1 O11 Mo4 117.1(10) . .
Mo1 O11A Mo4 148.0(13) . .
Mo6 O12 Mo5 154.3(12) . .
Mo6 O12A Mo5 117.5(11) . .
Mo5 O13 Mo2 148.1(12) . .
Mo5 O13A Mo2 118.9(13) . .
Mo4 O14 Mo2 148.4(13) . .
Mo4 O14A Mo2 124.3(12) . .
Mo2 O15 Mo6 144(3) . 2_656
Mo2 O15A Mo6 123.9(19) . 2_656
Mo6 O17 Mo4 143.8(15) . 2_656
Mo6 O17A Mo4 125.3(13) . 2_656
N1 Cu1 N1 180.0(6) . 2_457
N7 Cu2 N7 180.0 . 2_666
N7 Cu2 N7A 6.2(12) . .
N7 Cu2 N7A 173.8(12) 2_666 .
N7 Cu2 N7A 173.8(12) . 2_666
N7 Cu2 N7A 6.2(12) 2_666 2_666
N7A Cu2 N7A 180.0 . 2_666
N7 Cu2 O9A 85.5(9) . 1_565
N7 Cu2 O9A 94.5(9) 2_666 1_565
N7A Cu2 O9A 91.7(10) . 1_565
N7A Cu2 O9A 88.3(10) 2_666 1_565
N7 Cu2 O9A 94.5(9) . 2_656
N7 Cu2 O9A 85.5(9) 2_666 2_656
N7A Cu2 O9A 88.3(10) . 2_656
N7A Cu2 O9A 91.7(10) 2_666 2_656
O9A Cu2 O9A 180.000(2) 1_565 2_656
C1 N1 C2 103.4(12) . .
C1 N1 Cu1 127.7(9) . .
C2 N1 Cu1 128.8(10) . .
C2 N2 N3 100.7(12) . .
C1 N3 N2 111.1(12) . .
C1 N3 C3 130.0(14) . .
N2 N3 C3 118.9(12) . .
N4 C10 C7 112.6(15) . .
N4 C10 H10A 109.1 . .
C7 C10 H10A 109.1 . .
N4 C10 H10B 109.1 . .
C7 C10 H10B 109.1 . .
H10A C10 H10B 107.8 . .
C12 N4 N5 108.0 . .
C12 N4 C10 129.5(13) . .
N5 N4 C10 121.9(13) . .
C11 N5 N4 108.0 . .
N5 C11 N6 108.0 . .
N5 C11 H11 126.0 . .
N6 C11 H11 126.0 . .
C12 N6 C11 108.0 . .
C12 N6 H6 126.0 . .
C11 N6 H6 126.0 . .
N6 C12 N4 108.0 . .
N6 C12 H12 126.0 . .
N4 C12 H12 126.0 . .
N4A C10A C7 89(3) . .
N4A C10A H10C 113.9 . .
C7 C10A H10C 113.9 . .
N4A C10A H10D 113.9 . .
C7 C10A H10D 113.9 . .
H10C C10A H10D 111.1 . .
C12A N4A N5A 108.0 . .
C12A N4A C10A 137(5) . .
N5A N4A C10A 115(5) . .
C11A N5A N4A 108.0 . .
N6A C11A N5A 108.0 . .
N6A C11A H11A 126.0 . .
N5A C11A H11A 126.0 . .
C11A N6A C12A 108.0 . .
C11A N6A H6A 126.0 . .
C12A N6A H6A 126.0 . .
N4A C12A N6A 108.0 . .
N4A C12A H12A 126.0 . .
N6A C12A H12A 126.0 . .
N3 C1 N1 108.3(13) . .
N3 C1 H1 125.8 . .
N1 C1 H1 125.8 . .
N2 C2 N1 116.4(14) . .
N2 C2 H2 121.8 . .
N1 C2 H2 121.8 . .
N3 C3 C4 112.2(13) . .
N3 C3 H3A 109.2 . .
C4 C3 H3A 109.2 . .
N3 C3 H3B 109.2 . .
C4 C3 H3B 109.2 . .
H3A C3 H3B 107.9 . .
C9 C4 C5 120.2(15) . .
C9 C4 C3 119.6(14) . .
C5 C4 C3 120.2(14) . .
C6 C5 C4 119.4(15) . .
C6 C5 H5 120.3 . .
C4 C5 H5 120.3 . .
C5 C6 C7 121.7(15) . .
C5 C6 H6C 119.2 . .
C7 C6 H6C 119.2 . .
C8 C7 C6 117.0(15) . .
C8 C7 C10A 126(5) . .
C6 C7 C10A 112(3) . .
C8 C7 C10 123(2) . .
C6 C7 C10 119.7(18) . .
C10A C7 C10 30(3) . .
C9 C8 C7 121.5(17) . .
C9 C8 H8 119.3 . .
C7 C8 H8 119.3 . .
C8 C9 C4 120.1(16) . .
C8 C9 H9 119.9 . .
C4 C9 H9 119.9 . .
N8A C13 N8 3(2) . .
N8A C13 C14 112.5(17) . .
N8 C13 C14 109.8(14) . .
N8A C13 H13A 108.2 . .
N8 C13 H13A 109.7 . .
C14 C13 H13A 109.7 . .
N8A C13 H13B 108.4 . .
N8 C13 H13B 109.7 . .
C14 C13 H13B 109.7 . .
H13A C13 H13B 108.2 . .
C16 C14 C15 119.2(13) 2_667 .
C16 C14 C13 119.6(16) 2_667 .
C15 C14 C13 121.1(15) . .
C14 C15 C16 121.1(16) . .
C14 C15 H15 119.4 . .
C16 C15 H15 119.4 . .
C14 C16 C15 119.6(17) 2_667 .
C14 C16 H16 120.2 2_667 .
C15 C16 H16 120.2 . .
C17 N7 C18 108.0 . .
C17 N7 Cu2 131.2(13) . .
C18 N7 Cu2 120.8(13) . .
N7 C17 N8 108.0 . .
N7 C17 H17 126.0 . .
N8 C17 H17 126.0 . .
C17 N8 N9 108.0 . .
C17 N8 C13 127.4(17) . .
N9 N8 C13 124.4(17) . .
N8 N9 C18 108.0 . .
N7 C18 N9 108.0 . .
N7 C18 H18 126.0 . .
N9 C18 H18 126.0 . .
C17A N7A C18A 108.0 . .
C17A N7A Cu2 122.3(17) . .
C18A N7A Cu2 129.7(17) . .
N7A C17A N8A 108.0 . .
N7A C17A H17A 126.0 . .
N8A C17A H17A 126.0 . .
N9A N8A C17A 108.0 . .
N9A N8A C13 118(2) . .
C17A N8A C13 132(2) . .
C18A N9A N8A 108.0 . .
N9A C18A N7A 108.0 . .
N9A C18A H18A 126.0 . .
N7A C18A H18A 126.0 . .

loop_
_geom_bond_atom_site_label_1
_geom_bond_atom_site_label_2
_geom_bond_distance
_geom_bond_site_symmetry_2
Si1 O4 1.575(18) .
Si1 O4 1.575(18) 2_656
Si1 O1 1.610(15) 2_656
Si1 O1 1.610(15) .
Si1 O2 1.698(16) .
Si1 O2 1.698(16) 2_656
Si1 O3 1.703(17) 2_656
Si1 O3 1.703(17) .
Mo1 O18A 1.64(3) .
Mo1 O11A 1.69(2) .
Mo1 O18 1.71(3) .
Mo1 O9 1.74(3) .
Mo1 O10 1.86(2) 2_656
Mo1 O5A 1.92(2) .
Mo1 O9A 1.97(2) .
Mo1 O11 2.00(2) .
Mo1 O5 2.03(2) .
Mo1 O10A 2.22(2) 2_656
Mo1 O3 2.325(17) 2_656
Mo1 O1 2.467(16) .
Mo2 O16 1.64(5) .
Mo2 O16A 1.75(4) .
Mo2 O10 1.81(2) .
Mo2 O15 1.83(5) .
Mo2 O10A 1.84(2) .
Mo2 O15A 1.89(5) .
Mo2 O13 1.95(2) .
Mo2 O14 1.97(2) .
Mo2 O13A 2.06(3) .
Mo2 O14A 2.06(2) .
Mo2 O1 2.302(17) 2_656
Mo2 O4 2.374(17) .
Mo3 O22 1.63(5) .
Mo3 O8 1.65(2) .
Mo3 O22A 1.68(3) .
Mo3 O5A 1.76(2) .
Mo3 O6 1.900(18) .
Mo3 O7A 1.919(19) .
Mo3 O8A 2.01(2) .
Mo3 O5 2.04(2) .
Mo3 O6A 2.08(2) .
Mo3 O7 2.19(2) .
Mo3 O3 2.436(17) 2_656
Mo3 O2 2.450(17) .
Mo4 O20 1.58(3) .
Mo4 O14 1.71(2) .
Mo4 O7A 1.76(2) .
Mo4 O20A 1.77(3) .
Mo4 O14A 1.95(2) .
Mo4 O11A 1.948(19) .
Mo4 O7 1.95(2) .
Mo4 O17 1.96(3) 2_656
Mo4 O17A 2.09(3) 2_656
Mo4 O11 2.099(19) .
Mo4 O3 2.296(18) 2_656
Mo4 O4 2.464(17) .
Mo5 O21 1.62(3) .
Mo5 O21A 1.69(3) .
Mo5 O13 1.70(2) .
Mo5 O6 1.799(18) .
Mo5 O12 1.87(2) .
Mo5 O6A 1.97(2) .
Mo5 O9 1.99(3) 2_656
Mo5 O13A 2.02(3) .
Mo5 O9A 2.02(3) 2_656
Mo5 O12A 2.18(2) .
Mo5 O2 2.350(17) .
Mo5 O1 2.424(16) 2_656
Mo6 O19 1.65(4) .
Mo6 O19A 1.71(3) .
Mo6 O12 1.754(19) .
Mo6 O17 1.77(2) .
Mo6 O15 1.90(5) 2_656
Mo6 O17A 1.90(2) .
Mo6 O12A 1.948(19) .
Mo6 O8 2.03(2) .
Mo6 O8A 2.04(2) .
Mo6 O15A 2.13(4) 2_656
Mo6 O2 2.275(17) .
Mo6 O4 2.439(17) 2_656
O1 O4 1.69(2) 2_656
O1 Mo2 2.302(17) 2_656
O1 Mo5 2.424(16) 2_656
O3 Mo4 2.296(18) 2_656
O3 Mo1 2.325(17) 2_656
O3 Mo3 2.436(17) 2_656
O4 O1 1.69(2) 2_656
O4 Mo6 2.439(17) 2_656
O9 Mo5 1.99(3) 2_656
O9A Mo5 2.02(3) 2_656
O9A Cu2 2.38(3) 1_545
O10 Mo1 1.86(2) 2_656
O10A Mo1 2.22(2) 2_656
O15 Mo6 1.90(5) 2_656
O15A Mo6 2.13(4) 2_656
O17 Mo4 1.96(3) 2_656
O17A Mo4 2.09(3) 2_656
Cu1 N1 1.876(11) .
Cu1 N1 1.876(11) 2_457
Cu2 N7 1.84(2) .
Cu2 N7 1.84(2) 2_666
Cu2 N7A 2.03(3) .
Cu2 N7A 2.03(3) 2_666
Cu2 O9A 2.38(3) 1_565
Cu2 O9A 2.38(3) 2_656
N1 C1 1.341(18) .
N1 C2 1.346(19) .
N2 C2 1.29(2) .
N2 N3 1.391(19) .
N3 C1 1.321(18) .
N3 C3 1.48(2) .
C10 N4 1.452(10) .
C10 C7 1.513(10) .
C10 H10A 0.9900 .
C10 H10B 0.9900 .
N4 C12 1.319(10) .
N4 N5 1.319(10) .
N5 C11 1.318(10) .
C11 N6 1.319(10) .
C11 H11 0.9500 .
N6 C12 1.319(10) .
N6 H6 0.8800 .
C12 H12 0.9500 .
C10A N4A 1.449(10) .
C10A C7 1.511(10) .
C10A H10C 0.9900 .
C10A H10D 0.9900 .
N4A C12A 1.35(3) .
N4A N5A 1.35(3) .
N5A C11A 1.35(3) .
C11A N6A 1.35(3) .
C11A H11A 0.9500 .
N6A C12A 1.35(3) .
N6A H6A 0.8800 .
C12A H12A 0.9500 .
C1 H1 0.9500 .
C2 H2 0.9500 .
C3 C4 1.52(2) .
C3 H3A 0.9900 .
C3 H3B 0.9900 .
C4 C9 1.37(2) .
C4 C5 1.38(2) .
C5 C6 1.36(3) .
C5 H5 0.9500 .
C6 C7 1.41(3) .
C6 H6C 0.9500 .
C7 C8 1.39(3) .
C8 C9 1.36(2) .
C8 H8 0.9500 .
C9 H9 0.9500 .
C13 N8A 1.451(10) .
C13 N8 1.455(10) .
C13 C14 1.509(9) .
C13 H13A 0.9900 .
C13 H13B 0.9900 .
C14 C16 1.37(2) 2_667
C14 C15 1.38(2) .
C15 C16 1.41(2) .
C15 H15 0.9500 .
C16 C14 1.37(2) 2_667
C16 H16 0.9500 .
N7 C17 1.370(13) .
N7 C18 1.370(13) .
C17 N8 1.370(13) .
C17 H17 0.9500 .
N8 N9 1.370(13) .
N9 C18 1.370(13) .
C18 H18 0.9500 .
N7A C17A 1.297(18) .
N7A C18A 1.297(18) .
C17A N8A 1.297(18) .
C17A H17A 0.9500 .
N8A N9A 1.297(18) .
N9A C18A 1.297(18) .
C18A H18A 0.9500 .
